data_4105178
loop_
_publ_author_name
'Leah N. Appelhans'
'Monica Kosa'
'A. V. Radha'
'Petra Simoncic'
'Alexandra Navrotsky'
'Michele Parrinello'
'Anthony K. Cheetham'

_publ_contact_author_address
;
Department of Materials Science and Metallurgy
University of Cambridge
Cambridge CB2 3QZ, UK
;
_publ_contact_author_email akc30@cam.ac.uk
_publ_contact_author_name 'Anthony K. Cheetham'
_publ_contact_author_phone '+44 01223-767061'
_publ_section_title
;
 Phase Selection and Energetics in Chiral Alkaline Earth Tartrates and
 Their Racemic and Meso Analogues: Synthetic, Structural, Computational,
 and Calorimetric Studies
;
_journal_name_full 'Journal of the American Chemical Society'
_journal_page_first 15375
_journal_page_last 15386
_journal_paper_doi 10.1021/ja905690t
_journal_volume 131
_journal_year 2009
_chemical_absolute_configuration rmad
_chemical_formula_sum 'C4 H4 Ca O6'
_chemical_formula_weight 188.15
_chemical_name_systematic
; 
 ? 
;
_space_group_IT_number 20
_symmetry_cell_setting orthorhombic
_symmetry_space_group_name_Hall 'C 2c 2'
_symmetry_space_group_name_H-M 'C 2 2 21'
_atom_sites_solution_hydrogens geom
_atom_sites_solution_primary direct
_atom_sites_solution_secondary difmap
_audit_creation_method SHELXL-97
_cell_angle_alpha 90.00
_cell_angle_beta 90.00
_cell_angle_gamma 90.00
_cell_formula_units_Z 4
_cell_length_a 7.6418(10)
_cell_length_b 9.9656(13)
_cell_length_c 7.2395(9)
_cell_measurement_temperature 298(2)
_cell_volume 551.33(12)
_computing_cell_refinement 'Bruker SMART'
_computing_data_collection 'Bruker SMART'
_computing_data_reduction 'Bruker SAINT'
_computing_molecular_graphics 'Bruker SHELXTL'
_computing_publication_material 'Bruker SHELXTL'
_computing_structure_refinement 'SHELXL-97 (Sheldrick, 1997)'
_computing_structure_solution 'SHELXS-97 (Sheldrick, 1990)'
_diffrn_ambient_temperature 298(2)
_diffrn_measured_fraction_theta_full 0.979
_diffrn_measured_fraction_theta_max 0.979
_diffrn_measurement_device_type 'CCD area detector'
_diffrn_measurement_method 'phi and omega scans'
_diffrn_radiation_monochromator graphite
_diffrn_radiation_source 'fine-focus sealed tube'
_diffrn_radiation_type MoK\a
_diffrn_radiation_wavelength 0.71073
_diffrn_reflns_av_R_equivalents 0.0661
_diffrn_reflns_av_sigmaI/netI 0.0514
_diffrn_reflns_limit_h_max 9
_diffrn_reflns_limit_h_min -9
_diffrn_reflns_limit_k_max 11
_diffrn_reflns_limit_k_min -12
_diffrn_reflns_limit_l_max 9
_diffrn_reflns_limit_l_min -8
_diffrn_reflns_number 2301
_diffrn_reflns_theta_full 27.37
_diffrn_reflns_theta_max 27.37
_diffrn_reflns_theta_min 3.36
_exptl_absorpt_coefficient_mu 1.113
_exptl_absorpt_correction_T_max 0.946
_exptl_absorpt_correction_T_min 0.631
_exptl_absorpt_correction_type multi-scan
_exptl_absorpt_process_details 'SADABS, Sheldrick 2001'
_exptl_crystal_colour colorless
_exptl_crystal_density_diffrn 2.267
_exptl_crystal_description plate
_exptl_crystal_F_000 384
_exptl_crystal_size_max 0.5
_exptl_crystal_size_mid 0.2
_exptl_crystal_size_min 0.1
_refine_diff_density_max 1.086
_refine_diff_density_min -0.484
_refine_diff_density_rms 0.121
_refine_ls_abs_structure_details 'Flack H D (1983), Acta Cryst. A39, 876-881, 232 Friedel pairs'
_refine_ls_abs_structure_Flack 0.00(9)
_refine_ls_extinction_method none
_refine_ls_goodness_of_fit_ref 1.063
_refine_ls_hydrogen_treatment mixed
_refine_ls_matrix_type full
_refine_ls_number_parameters 57
_refine_ls_number_reflns 605
_refine_ls_number_restraints 2
_refine_ls_restrained_S_all 1.063
_refine_ls_R_factor_all 0.0477
_refine_ls_R_factor_gt 0.0468
_refine_ls_shift/su_max 0.000
_refine_ls_shift/su_mean 0.000
_refine_ls_structure_factor_coef Fsqd
_refine_ls_weighting_details 'calc w=1/[\s^2^(Fo^2^)+(0.0908P)^2^+0.2925P] where P=(Fo^2^+2Fc^2^)/3'
_refine_ls_weighting_scheme calc
_refine_ls_wR_factor_gt 0.1201
_refine_ls_wR_factor_ref 0.1213
_reflns_number_gt 584
_reflns_number_total 605
_reflns_threshold_expression >2sigma(I)
_cod_data_source_file ja905690t_si_002_05.cif
_cod_data_source_block catartm
_cod_database_code 4105178

loop_
_symmetry_equiv_pos_as_xyz
'x, y, z'
'-x, -y, z+1/2'
'-x, y, -z+1/2'
'x, -y, -z'
'x+1/2, y+1/2, z'
'-x+1/2, -y+1/2, z+1/2'
'-x+1/2, y+1/2, -z+1/2'
'x+1/2, -y+1/2, -z'

loop_
_atom_site_label
_atom_site_type_symbol
_atom_site_fract_x
_atom_site_fract_y
_atom_site_fract_z
_atom_site_U_iso_or_equiv
_atom_site_adp_type
_atom_site_occupancy
_atom_site_symmetry_multiplicity
_atom_site_calc_flag
_atom_site_refinement_flags
Ca1 Ca 0.5000 0.91094(7) 0.7500 0.0152(3) Uani 1 2 d S
O1 O 0.8121(3) 1.2133(2) 0.7028(3) 0.0185(6) Uani 1 1 d .
O2 O 0.5681(3) 1.1315(2) 0.5729(3) 0.0190(6) Uani 1 1 d .
O3 O 0.6994(3) 1.4568(2) 0.7009(4) 0.0196(6) Uani 1 1 d D
H2 H 0.656(5) 1.535(3) 0.729(7) 0.024 Uiso 1 1 d D
C1 C 0.6581(4) 1.2238(3) 0.6462(4) 0.0166(6) Uani 1 1 d .
C2 C 0.5666(4) 1.3599(3) 0.6699(5) 0.0168(7) Uani 1 1 d D
H1 H 0.502(5) 1.386(3) 0.559(4) 0.020 Uiso 1 1 d D

loop_
_atom_site_aniso_label
_atom_site_aniso_U_11
_atom_site_aniso_U_22
_atom_site_aniso_U_33
_atom_site_aniso_U_23
_atom_site_aniso_U_13
_atom_site_aniso_U_12
Ca1 0.0152(5) 0.0138(5) 0.0167(5) 0.000 0.0000(3) 0.000
O1 0.0142(10) 0.0145(10) 0.0268(14) 0.0001(9) 0.0000(9) 0.0003(8)
O2 0.0226(11) 0.0160(10) 0.0186(11) -0.0002(9) -0.0012(9) -0.0043(8)
O3 0.0171(11) 0.0109(9) 0.0308(14) -0.0012(10) 0.0009(10) -0.0023(8)
C1 0.0205(15) 0.0139(13) 0.0152(13) -0.0012(12) 0.0009(11) -0.0029(12)
C2 0.0184(13) 0.0128(14) 0.0192(15) 0.0041(12) -0.0024(13) -0.0025(11)

loop_
_atom_type_symbol
_atom_type_description
_atom_type_scat_dispersion_real
_atom_type_scat_dispersion_imag
_atom_type_scat_source
C C 0.0033 0.0016 'International Tables Vol C Tables 4.2.6.8 and 6.1.1.4'
H H 0.0000 0.0000 'International Tables Vol C Tables 4.2.6.8 and 6.1.1.4'
O O 0.0106 0.0060 'International Tables Vol C Tables 4.2.6.8 and 6.1.1.4'
Ca Ca 0.2262 0.3064 'International Tables Vol C Tables 4.2.6.8 and 6.1.1.4'

loop_
_geom_angle_atom_site_label_1
_geom_angle_atom_site_label_2
_geom_angle_atom_site_label_3
_geom_angle
_geom_angle_site_symmetry_1
_geom_angle_site_symmetry_3
O3 Ca1 O3 157.76(11) 7_646 5_445
O3 Ca1 O2 88.30(8) 7_646 4_576
O3 Ca1 O2 95.55(8) 5_445 4_576
O3 Ca1 O2 95.55(8) 7_646 2_675
O3 Ca1 O2 88.30(8) 5_445 2_675
O2 Ca1 O2 159.98(11) 4_576 2_675
O3 Ca1 O1 137.80(8) 7_646 5_445
O3 Ca1 O1 64.40(8) 5_445 5_445
O2 Ca1 O1 81.50(8) 4_576 5_445
O2 Ca1 O1 82.51(7) 2_675 5_445
O3 Ca1 O1 64.40(8) 7_646 7_646
O3 Ca1 O1 137.80(8) 5_445 7_646
O2 Ca1 O1 82.51(7) 4_576 7_646
O2 Ca1 O1 81.50(8) 2_675 7_646
O1 Ca1 O1 73.68(11) 5_445 7_646
O3 Ca1 O2 87.53(8) 7_646 3_656
O3 Ca1 O2 73.54(7) 5_445 3_656
O2 Ca1 O2 131.64(7) 4_576 3_656
O2 Ca1 O2 68.27(9) 2_675 3_656
O1 Ca1 O2 128.97(7) 5_445 3_656
O1 Ca1 O2 136.52(7) 7_646 3_656
O3 Ca1 O2 73.54(7) 7_646 .
O3 Ca1 O2 87.53(8) 5_445 .
O2 Ca1 O2 68.27(9) 4_576 .
O2 Ca1 O2 131.64(7) 2_675 .
O1 Ca1 O2 136.52(7) 5_445 .
O1 Ca1 O2 128.97(7) 7_646 .
O2 Ca1 O2 64.38(10) 3_656 .
O3 Ca1 Ca1 77.31(6) 7_646 2_675
O3 Ca1 Ca1 92.86(6) 5_445 2_675
O2 Ca1 Ca1 159.99(6) 4_576 2_675
O2 Ca1 Ca1 38.14(5) 2_675 2_675
O1 Ca1 Ca1 118.49(6) 5_445 2_675
O1 Ca1 Ca1 103.16(6) 7_646 2_675
O2 Ca1 Ca1 35.33(5) 3_656 2_675
O2 Ca1 Ca1 94.05(6) . 2_675
O3 Ca1 Ca1 92.86(6) 7_646 2_674
O3 Ca1 Ca1 77.31(6) 5_445 2_674
O2 Ca1 Ca1 38.14(5) 4_576 2_674
O2 Ca1 Ca1 159.99(6) 2_675 2_674
O1 Ca1 Ca1 103.16(6) 5_445 2_674
O1 Ca1 Ca1 118.49(6) 7_646 2_674
O2 Ca1 Ca1 94.05(6) 3_656 2_674
O2 Ca1 Ca1 35.33(5) . 2_674
Ca1 Ca1 Ca1 127.76(4) 2_675 2_674
C1 O1 Ca1 121.8(2) . 5
C1 O2 Ca1 130.2(2) . 2_674
C1 O2 Ca1 121.17(19) . .
Ca1 O2 Ca1 106.53(8) 2_674 .
C2 O3 Ca1 125.89(19) . 5
C2 O3 H2 112(3) . .
Ca1 O3 H2 120(3) 5 .
O1 C1 O2 126.0(3) . .
O1 C1 C2 117.8(3) . .
O2 C1 C2 116.2(3) . .
O3 C2 C1 107.0(3) . .
O3 C2 C2 110.7(3) . 3_656
C1 C2 C2 112.61(19) . 3_656
O3 C2 H1 108(2) . .
C1 C2 H1 112(2) . .
C2 C2 H1 106(3) 3_656 .

loop_
_geom_bond_atom_site_label_1
_geom_bond_atom_site_label_2
_geom_bond_distance
_geom_bond_site_symmetry_2
Ca1 O3 2.369(3) 7_646
Ca1 O3 2.369(3) 5_445
Ca1 O2 2.432(2) 4_576
Ca1 O2 2.432(2) 2_675
Ca1 O1 2.461(2) 5_445
Ca1 O1 2.461(2) 7_646
Ca1 O2 2.597(2) 3_656
Ca1 O2 2.597(2) .
Ca1 Ca1 4.0315(8) 2_675
Ca1 Ca1 4.0315(8) 2_674
O1 C1 1.251(4) .
O1 Ca1 2.461(2) 5
O2 C1 1.265(4) .
O2 Ca1 2.432(2) 2_674
O3 C2 1.418(4) .
O3 Ca1 2.369(3) 5
O3 H2 0.869(19) .
C1 C2 1.536(4) .
C2 C2 1.544(6) 3_656
C2 H1 0.975(19) .

loop_
_geom_torsion_atom_site_label_1
_geom_torsion_atom_site_label_2
_geom_torsion_atom_site_label_3
_geom_torsion_atom_site_label_4
_geom_torsion
_geom_torsion_site_symmetry_1
_geom_torsion_site_symmetry_4
O3 Ca1 O2 C1 -44.6(2) 7_646 .
O3 Ca1 O2 C1 123.5(2) 5_445 .
O2 Ca1 O2 C1 -139.5(2) 4_576 .
O2 Ca1 O2 C1 38.0(2) 2_675 .
O1 Ca1 O2 C1 171.2(2) 5_445 .
O1 Ca1 O2 C1 -79.7(2) 7_646 .
O2 Ca1 O2 C1 50.6(2) 3_656 .
Ca1 Ca1 O2 C1 30.8(2) 2_675 .
Ca1 Ca1 O2 C1 -165.1(3) 2_674 .
O3 Ca1 O2 Ca1 120.45(10) 7_646 2_674
O3 Ca1 O2 Ca1 -71.37(9) 5_445 2_674
O2 Ca1 O2 Ca1 25.60(11) 4_576 2_674
O2 Ca1 O2 Ca1 -156.90(10) 2_675 2_674
O1 Ca1 O2 Ca1 -23.75(14) 5_445 2_674
O1 Ca1 O2 Ca1 85.40(11) 7_646 2_674
O2 Ca1 O2 Ca1 -144.28(14) 3_656 2_674
Ca1 Ca1 O2 Ca1 -164.06(7) 2_675 2_674
Ca1 O1 C1 O2 160.4(2) 5 .
Ca1 O1 C1 C2 -20.9(4) 5 .
Ca1 O2 C1 O1 -101.4(3) 2_674 .
Ca1 O2 C1 O1 59.7(4) . .
Ca1 O2 C1 C2 79.8(3) 2_674 .
Ca1 O2 C1 C2 -119.0(2) . .
Ca1 O3 C2 C1 -8.1(3) 5 .
Ca1 O3 C2 C2 115.0(2) 5 3_656
O1 C1 C2 O3 18.0(4) . .
O2 C1 C2 O3 -163.1(3) . .
O1 C1 C2 C2 -103.8(4) . 3_656
O2 C1 C2 C2 75.0(4) . 3_656
